data_1555304
loop_
_publ_author_name
'Sumi, Takaki'
'Kaburagi, Tomohiro'
'Morimoto, Masakazu'
'Une, Kanako'
'Sotome, Hikaru'
'Ito, Syoji'
'Miyasaka, Hiroshi'
'Irie, Masahiro'

_publ_section_title
;
 Fluorescent Photochromic Diarylethene That Turns on with Visible Light.
;
_journal_issue 19
_journal_name_full 'Organic letters'
_journal_page_first 4802
_journal_page_last 4805
_journal_paper_doi 10.1021/acs.orglett.5b02361
_journal_volume 17
_journal_year 2015
_chemical_formula_sum 'C36 H26 N2 O4 S2'
_chemical_formula_weight 614.71
_space_group_crystal_system triclinic
_space_group_IT_number 2
_space_group_name_Hall '-P 1'
_space_group_name_H-M_alt 'P -1'
_atom_sites_solution_hydrogens geom
_audit_creation_method SHELXL-2014/7
_cell_angle_alpha 105.7500(10)
_cell_angle_beta 96.5090(10)
_cell_angle_gamma 100.3480(10)
_cell_formula_units_Z 2
_cell_length_a 10.9720(3)
_cell_length_b 11.3560(3)
_cell_length_c 12.6933(3)
_cell_measurement_temperature 93(2)
_cell_volume 1475.31(7)
_computing_structure_refinement 'SHELXL-2014/7 (Sheldrick, 2014)'
_diffrn_ambient_temperature 93(2)
_diffrn_measured_fraction_theta_full 0.946
_diffrn_measured_fraction_theta_max 0.946
_diffrn_measurement_device_type
;
 Bruker, SMART APEX2
;
_diffrn_radiation_type CuK\a
_diffrn_radiation_wavelength 1.54178
_diffrn_reflns_av_R_equivalents 0.0171
_diffrn_reflns_av_unetI/netI 0.0246
_diffrn_reflns_Laue_measured_fraction_full 0.946
_diffrn_reflns_Laue_measured_fraction_max 0.946
_diffrn_reflns_limit_h_max 13
_diffrn_reflns_limit_h_min -12
_diffrn_reflns_limit_k_max 13
_diffrn_reflns_limit_k_min -13
_diffrn_reflns_limit_l_max 15
_diffrn_reflns_limit_l_min -15
_diffrn_reflns_number 9666
_diffrn_reflns_point_group_measured_fraction_full 0.946
_diffrn_reflns_point_group_measured_fraction_max 0.946
_diffrn_reflns_theta_full 66.272
_diffrn_reflns_theta_max 66.272
_diffrn_reflns_theta_min 3.672
_exptl_absorpt_coefficient_mu 2.000
_exptl_absorpt_correction_T_max 0.844
_exptl_absorpt_correction_T_min 0.613
_exptl_absorpt_correction_type multi-scan
_exptl_absorpt_process_details
;
 SADABS, Sheldrick
;
_exptl_crystal_colour yellow
_exptl_crystal_density_diffrn 1.384
_exptl_crystal_description block
_exptl_crystal_F_000 640
_exptl_crystal_size_max 0.271
_exptl_crystal_size_mid 0.170
_exptl_crystal_size_min 0.088
_refine_diff_density_max 0.469
_refine_diff_density_min -0.342
_refine_diff_density_rms 0.057
_refine_ls_extinction_method none
_refine_ls_goodness_of_fit_ref 1.035
_refine_ls_hydrogen_treatment constr
_refine_ls_matrix_type full
_refine_ls_number_parameters 399
_refine_ls_number_reflns 4880
_refine_ls_number_restraints 0
_refine_ls_restrained_S_all 1.035
_refine_ls_R_factor_all 0.0408
_refine_ls_R_factor_gt 0.0392
_refine_ls_shift/su_max 0.001
_refine_ls_shift/su_mean 0.000
_refine_ls_structure_factor_coef Fsqd
_refine_ls_weighting_details 'w=1/[\s^2^(Fo^2^)+(0.0697P)^2^+0.7068P] where P=(Fo^2^+2Fc^2^)/3'
_refine_ls_weighting_scheme calc
_refine_ls_wR_factor_gt 0.1073
_refine_ls_wR_factor_ref 0.1090
_reflns_Friedel_coverage 0.000
_reflns_number_gt 4622
_reflns_number_total 4880
_reflns_threshold_expression 'I > 2\s(I)'
_cod_data_source_file ol5b02361_si_002.cif
_cod_data_source_block 1cis
_cod_database_code 1555304
_shelx_shelxl_version_number 2014/7
_shelx_space_group_comment
;
The symmetry employed for this shelxl refinement is uniquely defined
by the following loop, which should always be used as a source of
symmetry information in preference to the above space-group names.
They are only intended as comments.
;
_shelx_estimated_absorpt_t_min 0.613
_shelx_estimated_absorpt_t_max 0.844

loop_
_space_group_symop_operation_xyz
'x, y, z'
'-x, -y, -z'

loop_
_atom_site_label
_atom_site_type_symbol
_atom_site_fract_x
_atom_site_fract_y
_atom_site_fract_z
_atom_site_U_iso_or_equiv
_atom_site_adp_type
_atom_site_occupancy
_atom_site_site_symmetry_order
_atom_site_calc_flag
_atom_site_refinement_flags_posn
_atom_site_refinement_flags_adp
C1 C 0.15943(19) 0.30381(18) 0.09555(16) 0.0326(4) Uani 1 1 d . .
H1A H 0.1674 0.2954 0.0179 0.049 Uiso 1 1 calc R U
H1B H 0.0956 0.2332 0.0991 0.049 Uiso 1 1 calc R U
H1C H 0.2404 0.3041 0.1372 0.049 Uiso 1 1 calc R U
C2 C 0.12013(17) 0.42726(17) 0.14657(15) 0.0265(4) Uani 1 1 d . .
H2A H 0.0475 0.4336 0.0961 0.032 Uiso 1 1 calc R U
H2B H 0.0926 0.4259 0.2179 0.032 Uiso 1 1 calc R U
C3 C 0.22340(16) 0.54021(16) 0.16658(14) 0.0230(4) Uani 1 1 d . .
C4 C 0.28359(16) 0.63198(16) 0.25913(14) 0.0221(4) Uani 1 1 d . .
C5 C 0.37733(16) 0.73285(16) 0.24037(15) 0.0236(4) Uani 1 1 d . .
C6 C 0.46199(17) 0.83282(17) 0.31875(15) 0.0252(4) Uani 1 1 d . .
H6 H 0.4613 0.8464 0.3959 0.030 Uiso 1 1 calc R U
C7 C 0.54779(17) 0.91254(17) 0.28217(15) 0.0274(4) Uani 1 1 d . .
H7 H 0.6054 0.9809 0.3356 0.033 Uiso 1 1 calc R U
C8 C 0.55182(17) 0.89524(17) 0.16941(15) 0.0269(4) Uani 1 1 d . .
C9 C 0.46562(18) 0.79437(18) 0.09066(15) 0.0285(4) Uani 1 1 d . .
H9 H 0.4654 0.7801 0.0133 0.034 Uiso 1 1 calc R U
C10 C 0.38185(17) 0.71705(17) 0.12853(14) 0.0254(4) Uani 1 1 d . .
C11 C 0.64640(17) 0.97889(17) 0.13172(15) 0.0275(4) Uani 1 1 d . .
C12 C 0.69153(17) 1.10582(17) 0.19173(16) 0.0284(4) Uani 1 1 d . .
H12 H 0.6635 1.1392 0.2595 0.034 Uiso 1 1 calc R U
C13 C 0.77640(18) 1.18295(18) 0.15334(17) 0.0313(4) Uani 1 1 d . .
H13 H 0.8050 1.2693 0.1938 0.038 Uiso 1 1 calc R U
C14 C 0.81980(19) 1.13423(19) 0.05572(17) 0.0348(4) Uani 1 1 d . .
H14 H 0.8784 1.1871 0.0296 0.042 Uiso 1 1 calc R U
C15 C 0.7779(2) 1.0091(2) -0.00346(17) 0.0401(5) Uani 1 1 d . .
H15 H 0.8082 0.9756 -0.0700 0.048 Uiso 1 1 calc R U
C16 C 0.6913(2) 0.93233(19) 0.03454(17) 0.0372(5) Uani 1 1 d . .
H16 H 0.6624 0.8463 -0.0068 0.045 Uiso 1 1 calc R U
C17 C 0.25366(15) 0.63885(15) 0.37081(14) 0.0210(3) Uani 1 1 d . .
C18 C 0.22854(16) 0.75665(16) 0.43349(14) 0.0233(4) Uani 1 1 d . .
C19 C 0.55387(17) 0.50156(18) 0.23505(15) 0.0292(4) Uani 1 1 d . .
H19A H 0.5958 0.4311 0.2186 0.044 Uiso 1 1 calc R U
H19B H 0.6113 0.5779 0.2340 0.044 Uiso 1 1 calc R U
H19C H 0.4784 0.4836 0.1790 0.044 Uiso 1 1 calc R U
C20 C 0.51624(16) 0.52059(16) 0.35066(14) 0.0231(4) Uani 1 1 d . .
H20A H 0.5890 0.5200 0.4042 0.028 Uiso 1 1 calc R U
H20B H 0.4950 0.6038 0.3753 0.028 Uiso 1 1 calc R U
C21 C 0.40646(16) 0.42170(16) 0.35219(13) 0.0212(3) Uani 1 1 d . .
C22 C 0.29073(16) 0.42649(15) 0.37591(13) 0.0205(3) Uani 1 1 d . .
C23 C 0.20943(16) 0.30370(16) 0.36776(14) 0.0224(4) Uani 1 1 d . .
C24 C 0.08280(16) 0.27599(16) 0.37455(15) 0.0246(4) Uani 1 1 d . .
H24 H 0.0383 0.3412 0.3930 0.030 Uiso 1 1 calc R U
C25 C 0.02154(17) 0.15116(17) 0.35402(15) 0.0262(4) Uani 1 1 d . .
H25 H -0.0652 0.1325 0.3590 0.031 Uiso 1 1 calc R U
C26 C 0.08365(17) 0.05265(17) 0.32639(14) 0.0247(4) Uani 1 1 d . .
C27 C 0.21239(17) 0.08096(16) 0.32065(14) 0.0245(4) Uani 1 1 d . .
H27 H 0.2578 0.0165 0.3030 0.029 Uiso 1 1 calc R U
C28 C 0.27087(16) 0.20502(16) 0.34141(14) 0.0226(3) Uani 1 1 d . .
C29 C 0.01516(16) -0.07952(17) 0.30128(15) 0.0251(4) Uani 1 1 d . .
C30 C -0.07908(18) -0.11202(18) 0.36046(16) 0.0310(4) Uani 1 1 d . .
H30 H -0.1016 -0.0482 0.4155 0.037 Uiso 1 1 calc R U
C31 C -0.13993(18) -0.23575(19) 0.33991(17) 0.0341(4) Uani 1 1 d . .
H31 H -0.2013 -0.2570 0.3827 0.041 Uiso 1 1 calc R U
C32 C -0.11062(18) -0.32976(18) 0.25550(17) 0.0322(4) Uani 1 1 d . .
H32 H -0.1527 -0.4149 0.2400 0.039 Uiso 1 1 calc R U
C33 C -0.01873(17) -0.29660(17) 0.19441(15) 0.0276(4) Uani 1 1 d . .
H33 H 0.0007 -0.3595 0.1364 0.033 Uiso 1 1 calc R U
C34 C 0.04343(17) -0.17429(17) 0.21763(15) 0.0266(4) Uani 1 1 d . .
H34 H 0.1067 -0.1535 0.1763 0.032 Uiso 1 1 calc R U
C35 C 0.24813(15) 0.54484(16) 0.41781(14) 0.0206(3) Uani 1 1 d . .
C36 C 0.20240(16) 0.55988(16) 0.52237(15) 0.0231(4) Uani 1 1 d . .
N1 N 0.21359(15) 0.85162(14) 0.48392(13) 0.0295(3) Uani 1 1 d . .
N2 N 0.16443(16) 0.56706(15) 0.60381(13) 0.0314(4) Uani 1 1 d . .
O1 O 0.16880(13) 0.60027(13) -0.01480(11) 0.0334(3) Uani 1 1 d . .
O2 O 0.33931(13) 0.48710(13) -0.00916(11) 0.0343(3) Uani 1 1 d . .
O3 O 0.51751(12) 0.25930(12) 0.41502(11) 0.0281(3) Uani 1 1 d . .
O4 O 0.44394(11) 0.21222(12) 0.21442(10) 0.0292(3) Uani 1 1 d . .
S1 S 0.27413(4) 0.57676(4) 0.04779(3) 0.02531(13) Uani 1 1 d . .
S2 S 0.42584(4) 0.26355(4) 0.32641(3) 0.02190(13) Uani 1 1 d . .

loop_
_atom_site_aniso_label
_atom_site_aniso_U_11
_atom_site_aniso_U_22
_atom_site_aniso_U_33
_atom_site_aniso_U_23
_atom_site_aniso_U_13
_atom_site_aniso_U_12
C1 0.0345(10) 0.0284(10) 0.0297(10) 0.0067(8) -0.0023(8) 0.0017(8)
C2 0.0218(9) 0.0290(9) 0.0255(9) 0.0088(7) -0.0011(7) -0.0001(7)
C3 0.0211(8) 0.0257(9) 0.0221(8) 0.0075(7) 0.0027(7) 0.0050(7)
C4 0.0191(8) 0.0245(8) 0.0232(8) 0.0074(7) 0.0033(7) 0.0061(6)
C5 0.0202(8) 0.0260(9) 0.0245(9) 0.0078(7) 0.0050(7) 0.0039(7)
C6 0.0249(9) 0.0273(9) 0.0214(8) 0.0049(7) 0.0044(7) 0.0037(7)
C7 0.0246(9) 0.0268(9) 0.0258(9) 0.0039(7) 0.0031(7) 0.0003(7)
C8 0.0246(9) 0.0283(9) 0.0262(9) 0.0072(7) 0.0048(7) 0.0027(7)
C9 0.0278(9) 0.0330(10) 0.0223(9) 0.0082(7) 0.0045(7) 0.0001(7)
C10 0.0228(9) 0.0287(9) 0.0215(8) 0.0063(7) 0.0010(7) 0.0013(7)
C11 0.0239(9) 0.0301(9) 0.0270(9) 0.0093(7) 0.0039(7) 0.0017(7)
C12 0.0245(9) 0.0308(9) 0.0280(9) 0.0057(7) 0.0043(8) 0.0058(7)
C13 0.0294(10) 0.0261(9) 0.0351(10) 0.0080(8) 0.0018(8) 0.0017(7)
C14 0.0319(10) 0.0363(10) 0.0358(10) 0.0146(8) 0.0075(9) -0.0006(8)
C15 0.0489(13) 0.0387(11) 0.0304(10) 0.0074(8) 0.0180(10) 0.0016(9)
C16 0.0448(12) 0.0290(10) 0.0309(10) 0.0029(8) 0.0106(9) -0.0028(8)
C17 0.0157(8) 0.0233(8) 0.0218(8) 0.0044(6) 0.0024(7) 0.0031(6)
C18 0.0209(8) 0.0268(9) 0.0235(8) 0.0097(7) 0.0038(7) 0.0049(7)
C19 0.0227(9) 0.0369(10) 0.0264(9) 0.0077(8) 0.0083(8) 0.0026(7)
C20 0.0174(8) 0.0287(9) 0.0215(8) 0.0053(7) 0.0028(7) 0.0042(6)
C21 0.0207(8) 0.0255(8) 0.0163(7) 0.0046(6) 0.0019(7) 0.0062(6)
C22 0.0199(8) 0.0245(8) 0.0165(7) 0.0058(6) 0.0023(7) 0.0046(6)
C23 0.0231(9) 0.0250(8) 0.0197(8) 0.0066(6) 0.0042(7) 0.0063(7)
C24 0.0219(9) 0.0260(9) 0.0284(9) 0.0088(7) 0.0085(7) 0.0077(7)
C25 0.0210(9) 0.0297(9) 0.0296(9) 0.0104(7) 0.0076(7) 0.0056(7)
C26 0.0251(9) 0.0265(9) 0.0225(8) 0.0079(7) 0.0047(7) 0.0046(7)
C27 0.0235(9) 0.0259(9) 0.0249(8) 0.0069(7) 0.0046(7) 0.0082(7)
C28 0.0201(8) 0.0261(9) 0.0210(8) 0.0057(7) 0.0030(7) 0.0060(7)
C29 0.0217(9) 0.0273(9) 0.0258(9) 0.0091(7) 0.0012(7) 0.0042(7)
C30 0.0295(10) 0.0302(10) 0.0315(10) 0.0065(8) 0.0087(8) 0.0044(7)
C31 0.0264(10) 0.0361(10) 0.0375(11) 0.0122(8) 0.0077(8) -0.0022(8)
C32 0.0296(10) 0.0270(9) 0.0348(10) 0.0074(8) 0.0007(8) -0.0009(7)
C33 0.0257(9) 0.0295(9) 0.0238(9) 0.0021(7) -0.0012(7) 0.0089(7)
C34 0.0231(9) 0.0336(10) 0.0248(9) 0.0109(7) 0.0040(7) 0.0076(7)
C35 0.0151(8) 0.0259(8) 0.0196(8) 0.0047(6) 0.0035(6) 0.0046(6)
C36 0.0224(8) 0.0238(8) 0.0253(9) 0.0076(7) 0.0065(7) 0.0089(7)
N1 0.0318(8) 0.0280(8) 0.0285(8) 0.0066(7) 0.0065(7) 0.0082(6)
N2 0.0350(9) 0.0344(8) 0.0301(8) 0.0114(7) 0.0131(7) 0.0138(7)
O1 0.0307(7) 0.0377(7) 0.0277(7) 0.0141(6) -0.0042(6) -0.0038(6)
O2 0.0326(7) 0.0384(7) 0.0239(6) 0.0006(5) 0.0055(6) 0.0005(6)
O3 0.0220(6) 0.0303(7) 0.0307(7) 0.0065(5) 0.0003(5) 0.0088(5)
O4 0.0232(6) 0.0321(7) 0.0276(7) 0.0001(5) 0.0070(5) 0.0063(5)
S1 0.0236(2) 0.0289(2) 0.0188(2) 0.00577(17) 0.00070(17) -0.00197(17)
S2 0.0172(2) 0.0237(2) 0.0233(2) 0.00335(16) 0.00352(17) 0.00612(16)

loop_
_atom_type_symbol
_atom_type_description
_atom_type_scat_dispersion_real
_atom_type_scat_dispersion_imag
_atom_type_scat_source
C C 0.0181 0.0091 'International Tables Vol C Tables 4.2.6.8 and 6.1.1.4'
H H 0.0000 0.0000 'International Tables Vol C Tables 4.2.6.8 and 6.1.1.4'
N N 0.0311 0.0180 'International Tables Vol C Tables 4.2.6.8 and 6.1.1.4'
O O 0.0492 0.0322 'International Tables Vol C Tables 4.2.6.8 and 6.1.1.4'
S S 0.3331 0.5567 'International Tables Vol C Tables 4.2.6.8 and 6.1.1.4'

loop_
_geom_angle_atom_site_label_1
_geom_angle_atom_site_label_2
_geom_angle_atom_site_label_3
_geom_angle
C2 C1 H1A 109.5
C2 C1 H1B 109.5
H1A C1 H1B 109.5
C2 C1 H1C 109.5
H1A C1 H1C 109.5
H1B C1 H1C 109.5
C3 C2 C1 112.98(15)
C3 C2 H2A 109.0
C1 C2 H2A 109.0
C3 C2 H2B 109.0
C1 C2 H2B 109.0
H2A C2 H2B 107.8
C4 C3 C2 132.87(16)
C4 C3 S1 109.17(13)
C2 C3 S1 117.68(13)
C3 C4 C17 123.37(16)
C3 C4 C5 115.07(15)
C17 C4 C5 121.41(15)
C10 C5 C6 118.39(16)
C10 C5 C4 112.90(15)
C6 C5 C4 128.60(16)
C5 C6 C7 118.91(16)
C5 C6 H6 120.5
C7 C6 H6 120.5
C6 C7 C8 122.14(17)
C6 C7 H7 118.9
C8 C7 H7 118.9
C7 C8 C9 118.64(17)
C7 C8 C11 121.53(16)
C9 C8 C11 119.81(16)
C10 C9 C8 118.24(17)
C10 C9 H9 120.9
C8 C9 H9 120.9
C9 C10 C5 123.67(17)
C9 C10 S1 126.93(14)
C5 C10 S1 109.18(13)
C16 C11 C12 118.25(17)
C16 C11 C8 120.13(17)
C12 C11 C8 121.62(17)
C13 C12 C11 120.70(18)
C13 C12 H12 119.7
C11 C12 H12 119.7
C12 C13 C14 119.98(18)
C12 C13 H13 120.0
C14 C13 H13 120.0
C15 C14 C13 120.10(18)
C15 C14 H14 120.0
C13 C14 H14 120.0
C14 C15 C16 119.76(19)
C14 C15 H15 120.1
C16 C15 H15 120.1
C11 C16 C15 121.20(19)
C11 C16 H16 119.4
C15 C16 H16 119.4
C35 C17 C18 118.54(15)
C35 C17 C4 125.18(15)
C18 C17 C4 116.29(15)
N1 C18 C17 177.36(18)
C20 C19 H19A 109.5
C20 C19 H19B 109.5
H19A C19 H19B 109.5
C20 C19 H19C 109.5
H19A C19 H19C 109.5
H19B C19 H19C 109.5
C21 C20 C19 112.82(14)
C21 C20 H20A 109.0
C19 C20 H20A 109.0
C21 C20 H20B 109.0
C19 C20 H20B 109.0
H20A C20 H20B 107.8
C22 C21 C20 132.67(16)
C22 C21 S2 108.90(13)
C20 C21 S2 118.32(12)
C21 C22 C35 123.89(15)
C21 C22 C23 115.11(15)
C35 C22 C23 120.76(14)
C24 C23 C28 118.31(16)
C24 C23 C22 128.70(15)
C28 C23 C22 112.79(15)
C23 C24 C25 119.15(16)
C23 C24 H24 120.4
C25 C24 H24 120.4
C24 C25 C26 122.12(16)
C24 C25 H25 118.9
C26 C25 H25 118.9
C25 C26 C27 118.68(16)
C25 C26 C29 120.96(16)
C27 C26 C29 120.35(16)
C28 C27 C26 118.11(16)
C28 C27 H27 120.9
C26 C27 H27 120.9
C27 C28 C23 123.62(16)
C27 C28 S2 126.89(13)
C23 C28 S2 109.22(13)
C34 C29 C30 118.64(17)
C34 C29 C26 120.54(16)
C30 C29 C26 120.82(16)
C31 C30 C29 120.90(18)
C31 C30 H30 119.5
C29 C30 H30 119.5
C30 C31 C32 119.70(18)
C30 C31 H31 120.1
C32 C31 H31 120.1
C33 C32 C31 119.25(17)
C33 C32 H32 120.4
C31 C32 H32 120.4
C34 C33 C32 120.52(17)
C34 C33 H33 119.7
C32 C33 H33 119.7
C33 C34 C29 120.92(17)
C33 C34 H34 119.5
C29 C34 H34 119.5
C17 C35 C36 118.83(15)
C17 C35 C22 126.45(15)
C36 C35 C22 114.65(14)
N2 C36 C35 177.45(19)
O2 S1 O1 118.11(8)
O2 S1 C10 110.67(8)
O1 S1 C10 112.43(8)
O2 S1 C3 111.68(8)
O1 S1 C3 107.61(8)
C10 S1 C3 93.62(8)
O4 S2 O3 117.98(8)
O4 S2 C28 110.39(8)
O3 S2 C28 112.21(8)
O4 S2 C21 111.40(8)
O3 S2 C21 108.38(8)
C28 S2 C21 93.86(8)

loop_
_geom_bond_atom_site_label_1
_geom_bond_atom_site_label_2
_geom_bond_distance
C1 C2 1.536(3)
C1 H1A 0.9800
C1 H1B 0.9800
C1 H1C 0.9800
C2 C3 1.493(2)
C2 H2A 0.9900
C2 H2B 0.9900
C3 C4 1.347(3)
C3 S1 1.7897(17)
C4 C17 1.476(2)
C4 C5 1.486(2)
C5 C10 1.390(2)
C5 C6 1.393(3)
C6 C7 1.394(3)
C6 H6 0.9500
C7 C8 1.398(3)
C7 H7 0.9500
C8 C9 1.407(3)
C8 C11 1.488(2)
C9 C10 1.373(3)
C9 H9 0.9500
C10 S1 1.7743(18)
C11 C16 1.386(3)
C11 C12 1.402(3)
C12 C13 1.383(3)
C12 H12 0.9500
C13 C14 1.387(3)
C13 H13 0.9500
C14 C15 1.379(3)
C14 H14 0.9500
C15 C16 1.390(3)
C15 H15 0.9500
C16 H16 0.9500
C17 C35 1.353(2)
C17 C18 1.450(2)
C18 N1 1.146(2)
C19 C20 1.539(2)
C19 H19A 0.9800
C19 H19B 0.9800
C19 H19C 0.9800
C20 C21 1.498(2)
C20 H20A 0.9900
C20 H20B 0.9900
C21 C22 1.345(2)
C21 S2 1.7921(17)
C22 C35 1.484(2)
C22 C23 1.485(2)
C23 C24 1.386(2)
C23 C28 1.393(2)
C24 C25 1.395(3)
C24 H24 0.9500
C25 C26 1.398(2)
C25 H25 0.9500
C26 C27 1.406(3)
C26 C29 1.483(2)
C27 C28 1.379(3)
C27 H27 0.9500
C28 S2 1.7622(17)
C29 C34 1.399(3)
C29 C30 1.400(3)
C30 C31 1.383(3)
C30 H30 0.9500
C31 C32 1.404(3)
C31 H31 0.9500
C32 C33 1.400(3)
C32 H32 0.9500
C33 C34 1.369(3)
C33 H33 0.9500
C34 H34 0.9500
C35 C36 1.450(2)
C36 N2 1.146(2)
O1 S1 1.4339(14)
O2 S1 1.4317(14)
O3 S2 1.4387(14)
O4 S2 1.4337(13)
